data_4027273
loop_
_publ_author_name
'Peter Hammersh\/oj'
'Thomas Just S\/orensen'
'Bao-Hang Han'
'Bo W. Laursen'

_publ_section_title
;
 Base-Assisted One-Pot Synthesis of N,N',N"-Triaryltriazatriangulenium
 Dyes: Enhanced Fluorescence Efficiency by Steric Constraints
;
_journal_name_full 'Journal of Organic Chemistry'
_journal_page_first 5606
_journal_page_last 5612
_journal_paper_doi 10.1021/jo3007732
_journal_volume 77
_journal_year 2012
_chemical_formula_moiety 'C37 H21 B Br3 F4 N3'
_chemical_formula_sum 'C37 H21 B Br3 F4 N3'
_chemical_formula_weight 834.11
_chemical_melting_point 573
_chemical_name_common 4-bromophenyl-TATA
_chemical_name_systematic
;
4,8,12-Tris(4-bromophenyl)-4,8,12-triazatriangulenium Tetrafluoroborate
;
_space_group_IT_number 14
_symmetry_cell_setting monoclinic
_symmetry_space_group_name_Hall '-P 2ybc'
_symmetry_space_group_name_H-M 'P 1 21/c 1'
_atom_sites_solution_hydrogens geom
_atom_sites_solution_primary direct
_atom_sites_solution_secondary difmap
_audit_creation_method SHELXL-97
_cell_angle_alpha 90.000(7)
_cell_angle_beta 101.562(16)
_cell_angle_gamma 90.000(11)
_cell_formula_units_Z 4
_cell_length_a 14.5170(17)
_cell_length_b 10.9430(18)
_cell_length_c 19.6690(18)
_cell_measurement_reflns_used 23947
_cell_measurement_temperature 122(2)
_cell_measurement_theta_max 30.03
_cell_measurement_theta_min 1.43
_cell_volume 3061.2(7)
_computing_cell_refinement 'COLLECT (Nonius, 1999)'
_computing_data_collection 'EvalCCD (duisenbeg, 2003)'
_computing_data_reduction 'EvalCCD (Duisenberg, 2003)'
_computing_molecular_graphics mercury
_computing_structure_refinement 'SHELXL-97 (Sheldrick, 1997)'
_computing_structure_solution 'SHELXS-97 (Sheldrick, 1990)'
_diffrn_ambient_temperature 122(2)
_diffrn_detector_area_resol_mean 9
_diffrn_measured_fraction_theta_full 0.999
_diffrn_measured_fraction_theta_max 0.999
_diffrn_measurement_device_type KappaCCD
_diffrn_measurement_method CCD
_diffrn_radiation_monochromator graphite
_diffrn_radiation_source 'fine-focus sealed tube'
_diffrn_radiation_type MoK\a
_diffrn_radiation_wavelength 0.71073
_diffrn_reflns_av_R_equivalents 0.1431
_diffrn_reflns_av_sigmaI/netI 0.0614
_diffrn_reflns_limit_h_max 20
_diffrn_reflns_limit_h_min -20
_diffrn_reflns_limit_k_max 15
_diffrn_reflns_limit_k_min -14
_diffrn_reflns_limit_l_max 27
_diffrn_reflns_limit_l_min -27
_diffrn_reflns_number 73917
_diffrn_reflns_theta_full 30.03
_diffrn_reflns_theta_max 30.03
_diffrn_reflns_theta_min 1.43
_exptl_absorpt_coefficient_mu 4.013
_exptl_absorpt_correction_type integration
_exptl_absorpt_process_details
;
gaussian integration (Coppens, 1970)
;
_exptl_crystal_colour reed
_exptl_crystal_density_diffrn 1.810
_exptl_crystal_description needles
_exptl_crystal_F_000 1640
_exptl_crystal_preparation Toluene/dicloromethane
_exptl_crystal_size_max 0.41
_exptl_crystal_size_mid 0.15
_exptl_crystal_size_min 0.03
_refine_diff_density_max 4.734
_refine_diff_density_min -2.131
_refine_diff_density_rms 0.173
_refine_ls_extinction_method none
_refine_ls_goodness_of_fit_ref 1.438
_refine_ls_hydrogen_treatment mixed
_refine_ls_matrix_type full
_refine_ls_number_parameters 433
_refine_ls_number_reflns 8955
_refine_ls_number_restraints 0
_refine_ls_restrained_S_all 1.438
_refine_ls_R_factor_all 0.0956
_refine_ls_R_factor_gt 0.0617
_refine_ls_shift/su_max 0.001
_refine_ls_shift/su_mean 0.000
_refine_ls_structure_factor_coef Fsqd
_refine_ls_weighting_details 'calc w=1/[\s^2^(Fo^2^)+(0.1000P)^2^+0.0000P] where P=(Fo^2^+2Fc^2^)/3'
_refine_ls_weighting_scheme calc
_refine_ls_wR_factor_gt 0.1852
_refine_ls_wR_factor_ref 0.2135
_reflns_number_gt 6485
_reflns_number_total 8955
_reflns_threshold_expression >2sigma(I)
_cod_data_source_file jo3007732_si_002_2.cif
_cod_data_source_block compound_4
_cod_database_code 4027273

loop_
_symmetry_equiv_pos_as_xyz
'x, y, z'
'-x, y+1/2, -z+1/2'
'-x, -y, -z'
'x, -y-1/2, z-1/2'

loop_
_atom_site_label
_atom_site_type_symbol
_atom_site_fract_x
_atom_site_fract_y
_atom_site_fract_z
_atom_site_U_iso_or_equiv
_atom_site_adp_type
_atom_site_occupancy
_atom_site_symmetry_multiplicity
_atom_site_calc_flag
_atom_site_refinement_flags
Br1 Br 0.36054(3) 0.72012(5) 0.42698(2) 0.03118(15) Uani 1 1 d .
Br2 Br -0.37552(3) 1.56273(5) -0.07681(3) 0.03904(18) Uani 1 1 d .
Br3 Br 0.51032(4) 1.26152(6) -0.26320(3) 0.03927(17) Uani 1 1 d .
N43 N 0.2014(2) 0.9997(3) 0.16183(16) 0.0155(6) Uani 1 1 d .
F45 F 0.1744(2) 1.0020(2) -0.29898(15) 0.0339(6) Uani 1 1 d .
N42 N -0.0386(2) 1.2272(3) 0.00670(18) 0.0154(6) Uani 1 1 d .
C4 C 0.0789(3) 1.1055(3) 0.08200(19) 0.0147(7) Uani 1 1 d .
F47 F 0.1108(2) 1.1064(3) -0.39720(14) 0.0350(7) Uani 1 1 d .
C17 C 0.1107(3) 1.1885(3) -0.02601(19) 0.0138(7) Uani 1 1 d .
C32 C 0.3053(3) 0.8097(4) 0.3454(2) 0.0206(8) Uani 1 1 d .
C21 C -0.0069(3) 1.3134(4) -0.0999(2) 0.0182(8) Uani 1 1 d .
H21 H -0.0656 1.3567 -0.1089 0.022 Uiso 1 1 d R
F46 F 0.1788(2) 1.2108(3) -0.30004(18) 0.0430(8) Uani 1 1 d .
C29 C 0.2329(3) 0.9353(4) 0.2266(2) 0.0174(8) Uani 1 1 d .
C13 C 0.3894(3) 1.0573(4) 0.0275(2) 0.0201(8) Uani 1 1 d .
H13 H 0.4315 1.0678 -0.0040 0.024 Uiso 1 1 d R
C40 C 0.3952(3) 1.2618(4) -0.0881(2) 0.0220(8) Uani 1 1 d .
H40 H 0.4037 1.3063 -0.0453 0.026 Uiso 1 1 d R
C9 C 0.1074(3) 1.0382(4) 0.14392(19) 0.0146(7) Uani 1 1 d .
C20 C 0.0529(3) 1.3199(4) -0.1468(2) 0.0176(7) Uani 1 1 d .
H20 H 0.0343 1.3651 -0.1892 0.021 Uiso 1 1 d R
C16 C 0.2662(3) 1.0221(4) 0.1195(2) 0.0159(7) Uani 1 1 d .
C18 C 0.1718(3) 1.2014(3) -0.0730(2) 0.0152(7) Uani 1 1 d .
C22 C 0.0201(3) 1.2434(4) -0.0405(2) 0.0163(7) Uani 1 1 d .
C11 C 0.2338(3) 1.0816(3) 0.0546(2) 0.0149(7) Uani 1 1 d .
N41 N 0.2629(2) 1.1525(3) -0.05534(17) 0.0163(6) Uani 1 1 d .
C15 C 0.3591(3) 0.9830(4) 0.1374(2) 0.0181(8) Uani 1 1 d .
H15 H 0.3808 0.9425 0.1810 0.022 Uiso 1 1 d R
C10 C 0.1418(3) 1.1244(3) 0.0369(2) 0.0147(7) Uani 1 1 d .
C23 C -0.1244(3) 1.2983(4) -0.0043(2) 0.0154(7) Uani 1 1 d .
F48 F 0.0398(2) 1.1132(4) -0.30586(18) 0.0519(9) Uani 1 1 d .
C19 C 0.1408(3) 1.2643(4) -0.1355(2) 0.0184(8) Uani 1 1 d .
H19 H 0.1784 1.2685 -0.1705 0.022 Uiso 1 1 d R
C7 C -0.0479(3) 1.0575(4) 0.1668(2) 0.0199(8) Uani 1 1 d .
H7 H -0.0911 1.0375 0.1962 0.024 Uiso 1 1 d R
C12 C 0.2962(3) 1.0978(3) 0.0084(2) 0.0151(7) Uani 1 1 d .
C6 C -0.0776(3) 1.1293(4) 0.1079(2) 0.0200(8) Uani 1 1 d .
H6 H -0.1408 1.1600 0.0972 0.024 Uiso 1 1 d R
C39 C 0.4360(3) 1.2229(4) -0.1972(2) 0.0247(9) Uani 1 1 d .
C28 C -0.2000(3) 1.2606(4) -0.0554(2) 0.0219(9) Uani 1 1 d .
H28 H -0.1983 1.1817 -0.0764 0.026 Uiso 1 1 d R
C26 C -0.2765(3) 1.4499(4) -0.0434(2) 0.0231(9) Uani 1 1 d .
C36 C 0.3131(3) 1.1062(4) -0.1635(2) 0.0198(8) Uani 1 1 d .
H36 H 0.2662 1.0432 -0.1719 0.024 Uiso 1 1 d R
C25 C -0.2038(3) 1.4867(4) 0.0100(2) 0.0210(8) Uani 1 1 d .
H25 H -0.2076 1.5639 0.0326 0.025 Uiso 1 1 d R
C8 C 0.0433(3) 1.0119(4) 0.1857(2) 0.0183(8) Uani 1 1 d .
H8 H 0.0625 0.9635 0.2269 0.022 Uiso 1 1 d R
C35 C 0.3262(2) 1.1731(4) -0.10266(19) 0.0145(7) Uani 1 1 d .
C31 C 0.3199(3) 0.9362(4) 0.3440(2) 0.0209(8) Uani 1 1 d .
H31 H 0.3548 0.9767 0.3843 0.025 Uiso 1 1 d R
C14 C 0.4186(3) 1.0021(4) 0.0920(2) 0.0204(8) Uani 1 1 d .
H14 H 0.4826 0.9760 0.1066 0.024 Uiso 1 1 d R
C33 C 0.2535(3) 0.7468(4) 0.2908(2) 0.0202(8) Uani 1 1 d .
H33 H 0.2432 0.6606 0.2949 0.024 Uiso 1 1 d R
C30 C 0.2832(3) 0.9986(4) 0.2831(2) 0.0194(8) Uani 1 1 d .
H30 H 0.2922 1.0852 0.2799 0.023 Uiso 1 1 d R
C24 C -0.1263(3) 1.4090(4) 0.0291(2) 0.0221(8) Uani 1 1 d .
H24 H -0.0747 1.4317 0.0656 0.027 Uiso 1 1 d R
C5 C -0.0148(3) 1.1550(4) 0.0657(2) 0.0165(7) Uani 1 1 d .
C27 C -0.2771(3) 1.3372(4) -0.0753(2) 0.0254(9) Uani 1 1 d .
H27 H -0.3296 1.3112 -0.1101 0.031 Uiso 1 1 d R
C34 C 0.2170(3) 0.8103(4) 0.2300(2) 0.0197(8) Uani 1 1 d .
H34 H 0.1810 0.7684 0.1906 0.024 Uiso 1 1 d R
C37 C 0.3689(3) 1.1318(4) -0.2118(2) 0.0235(9) Uani 1 1 d .
H37 H 0.3618 1.0871 -0.2545 0.028 Uiso 1 1 d R
C38 C 0.4508(3) 1.2863(4) -0.1352(3) 0.0246(9) Uani 1 1 d .
H38 H 0.4994 1.3469 -0.1248 0.030 Uiso 1 1 d R
B44 B 0.1263(4) 1.1091(5) -0.3258(3) 0.0252(10) Uani 1 1 d .

loop_
_atom_site_aniso_label
_atom_site_aniso_U_11
_atom_site_aniso_U_22
_atom_site_aniso_U_33
_atom_site_aniso_U_23
_atom_site_aniso_U_13
_atom_site_aniso_U_12
Br1 0.0366(3) 0.0346(3) 0.0209(2) 0.01063(18) 0.00239(19) 0.00836(19)
Br2 0.0341(3) 0.0359(3) 0.0426(3) -0.0056(2) -0.0033(2) 0.0180(2)
Br3 0.0303(3) 0.0568(4) 0.0369(3) 0.0231(2) 0.0216(2) 0.0116(2)
N43 0.0156(14) 0.0182(16) 0.0124(15) 0.0027(12) 0.0022(12) 0.0016(12)
F45 0.0438(16) 0.0225(14) 0.0302(15) 0.0019(12) -0.0055(12) 0.0012(12)
N42 0.0118(14) 0.0192(16) 0.0156(16) 0.0010(13) 0.0037(12) 0.0026(12)
C4 0.0162(16) 0.0159(17) 0.0122(17) -0.0020(14) 0.0034(13) 0.0010(14)
F47 0.0478(17) 0.0375(16) 0.0185(13) 0.0006(12) 0.0041(12) 0.0071(13)
C17 0.0153(16) 0.0130(16) 0.0125(17) -0.0001(14) 0.0008(13) 0.0003(13)
C32 0.0207(19) 0.023(2) 0.019(2) 0.0066(16) 0.0067(16) 0.0055(16)
C21 0.0169(17) 0.0176(18) 0.0184(19) 0.0011(15) -0.0002(14) -0.0007(14)
F46 0.0477(18) 0.0242(15) 0.0469(19) 0.0004(13) -0.0148(15) -0.0022(13)
C29 0.0156(17) 0.0182(19) 0.0180(19) 0.0009(15) 0.0028(14) -0.0010(14)
C13 0.0152(17) 0.025(2) 0.021(2) -0.0007(16) 0.0045(15) 0.0044(15)
C40 0.0180(19) 0.023(2) 0.025(2) 0.0001(17) 0.0028(16) 0.0008(16)
C9 0.0152(16) 0.0168(18) 0.0126(17) -0.0027(14) 0.0046(14) 0.0000(13)
C20 0.0211(18) 0.0173(18) 0.0144(18) 0.0013(14) 0.0030(14) 0.0027(15)
C16 0.0183(17) 0.0134(17) 0.0162(18) -0.0011(14) 0.0045(14) -0.0003(14)
C18 0.0151(17) 0.0150(17) 0.0149(18) 0.0001(14) 0.0015(14) 0.0005(14)
C22 0.0172(18) 0.0167(18) 0.0162(19) -0.0015(14) 0.0063(14) -0.0012(14)
C11 0.0149(16) 0.0142(17) 0.0154(18) 0.0004(14) 0.0028(14) -0.0003(13)
N41 0.0126(14) 0.0212(16) 0.0159(16) 0.0027(13) 0.0044(12) 0.0007(12)
C15 0.0144(16) 0.023(2) 0.0157(18) 0.0021(15) 0.0011(14) 0.0029(15)
C10 0.0163(16) 0.0125(17) 0.0159(18) -0.0040(14) 0.0048(14) -0.0015(13)
C23 0.0138(16) 0.0167(18) 0.0158(18) 0.0006(14) 0.0034(14) 0.0030(14)
F48 0.0442(18) 0.069(2) 0.049(2) 0.0185(19) 0.0259(16) 0.0096(17)
C19 0.0185(18) 0.023(2) 0.0144(18) 0.0028(15) 0.0042(15) 0.0005(15)
C7 0.0172(17) 0.022(2) 0.021(2) 0.0032(16) 0.0057(15) -0.0003(15)
C12 0.0156(16) 0.0163(17) 0.0133(17) 0.0012(14) 0.0028(14) -0.0004(14)
C6 0.0177(18) 0.025(2) 0.0179(19) -0.0023(16) 0.0060(15) 0.0010(15)
C39 0.0165(19) 0.036(2) 0.025(2) 0.0137(18) 0.0108(16) 0.0104(17)
C28 0.0168(19) 0.020(2) 0.027(2) -0.0087(17) 0.0007(16) -0.0012(15)
C26 0.0157(18) 0.024(2) 0.029(2) 0.0008(17) 0.0032(16) 0.0090(16)
C36 0.0193(18) 0.024(2) 0.0181(19) 0.0013(16) 0.0075(15) 0.0015(15)
C25 0.0229(19) 0.0156(18) 0.024(2) -0.0056(16) 0.0037(16) -0.0001(15)
C8 0.0183(18) 0.0205(19) 0.0165(18) 0.0015(15) 0.0048(14) 0.0002(15)
C35 0.0128(16) 0.0203(19) 0.0111(17) 0.0021(14) 0.0038(13) 0.0035(14)
C31 0.0218(19) 0.025(2) 0.0148(19) -0.0014(15) 0.0014(15) -0.0009(16)
C14 0.0141(17) 0.028(2) 0.019(2) 0.0019(16) 0.0025(15) 0.0073(15)
C33 0.024(2) 0.0164(19) 0.020(2) 0.0024(15) 0.0049(16) -0.0024(15)
C30 0.0240(19) 0.0186(19) 0.0152(18) 0.0005(15) 0.0027(15) -0.0007(16)
C24 0.0189(18) 0.019(2) 0.026(2) -0.0036(17) -0.0010(16) -0.0012(15)
C5 0.0142(16) 0.0183(19) 0.0165(18) -0.0017(15) 0.0019(14) 0.0022(14)
C27 0.0157(18) 0.026(2) 0.033(2) -0.0072(18) -0.0005(17) 0.0014(16)
C34 0.0222(19) 0.0189(19) 0.0165(19) 0.0003(15) 0.0001(15) -0.0027(16)
C37 0.0227(19) 0.034(2) 0.0149(19) 0.0049(17) 0.0072(15) 0.0087(17)
C38 0.0193(19) 0.024(2) 0.032(2) 0.0068(18) 0.0073(17) 0.0010(16)
B44 0.027(2) 0.026(2) 0.021(2) 0.0043(19) 0.0004(19) 0.000(2)

loop_
_atom_type_symbol
_atom_type_description
_atom_type_scat_dispersion_real
_atom_type_scat_dispersion_imag
_atom_type_scat_source
C C 0.0033 0.0016 'International Tables Vol C Tables 4.2.6.8 and 6.1.1.4'
H H 0.0000 0.0000 'International Tables Vol C Tables 4.2.6.8 and 6.1.1.4'
B B 0.0013 0.0007 'International Tables Vol C Tables 4.2.6.8 and 6.1.1.4'
Br Br -0.2901 2.4595 'International Tables Vol C Tables 4.2.6.8 and 6.1.1.4'
F F 0.0171 0.0103 'International Tables Vol C Tables 4.2.6.8 and 6.1.1.4'
N N 0.0061 0.0033 'International Tables Vol C Tables 4.2.6.8 and 6.1.1.4'

loop_
_geom_angle_atom_site_label_1
_geom_angle_atom_site_label_2
_geom_angle_atom_site_label_3
_geom_angle
C16 N43 C9 122.3(3)
C16 N43 C29 118.6(3)
C9 N43 C29 119.1(3)
C5 N42 C22 123.0(3)
C5 N42 C23 119.6(3)
C22 N42 C23 117.1(3)
C10 C4 C9 120.3(3)
C10 C4 C5 120.4(3)
C9 C4 C5 119.3(3)
C18 C17 C10 119.4(3)
C18 C17 C22 120.3(3)
C10 C17 C22 120.3(3)
C33 C32 C31 122.9(4)
C33 C32 Br1 118.2(3)
C31 C32 Br1 118.9(3)
C22 C21 C20 118.6(4)
C22 C21 H21 121.3
C20 C21 H21 120.1
C30 C29 C34 121.2(4)
C30 C29 N43 119.0(3)
C34 C29 N43 119.7(4)
C14 C13 C12 118.9(4)
C14 C13 H13 121.5
C12 C13 H13 119.6
C38 C40 C35 119.8(4)
C38 C40 H40 120.3
C35 C40 H40 119.9
C8 C9 N43 121.5(3)
C8 C9 C4 120.2(3)
N43 C9 C4 118.4(3)
C21 C20 C19 123.1(4)
C21 C20 H20 119.9
C19 C20 H20 116.9
C15 C16 N43 122.0(4)
C15 C16 C11 119.7(3)
N43 C16 C11 118.2(3)
C19 C18 N41 121.7(4)
C19 C18 C17 119.4(3)
N41 C18 C17 118.9(3)
C21 C22 N42 121.6(4)
C21 C22 C17 119.8(4)
N42 C22 C17 118.6(4)
C10 C11 C12 120.1(3)
C10 C11 C16 120.4(3)
C12 C11 C16 119.5(3)
C12 N41 C18 122.0(3)
C12 N41 C35 119.8(3)
C18 N41 C35 117.9(3)
C14 C15 C16 119.4(4)
C14 C15 H15 120.9
C16 C15 H15 119.7
C11 C10 C4 120.2(4)
C11 C10 C17 120.5(3)
C4 C10 C17 119.3(3)
C24 C23 C28 120.9(4)
C24 C23 N42 119.9(3)
C28 C23 N42 118.6(3)
C20 C19 C18 118.5(4)
C20 C19 H19 119.9
C18 C19 H19 121.6
C6 C7 C8 122.9(4)
C6 C7 H7 119.9
C8 C7 H7 117.2
N41 C12 C13 121.5(3)
N41 C12 C11 118.9(3)
C13 C12 C11 119.6(4)
C5 C6 C7 118.9(4)
C5 C6 H6 121.0
C7 C6 H6 120.1
C38 C39 C37 121.6(4)
C38 C39 Br3 118.9(3)
C37 C39 Br3 119.6(4)
C27 C28 C23 119.9(4)
C27 C28 H28 120.7
C23 C28 H28 119.4
C27 C26 C25 122.4(4)
C27 C26 Br2 119.0(3)
C25 C26 Br2 118.5(3)
C35 C36 C37 119.0(4)
C35 C36 H36 120.0
C37 C36 H36 121.0
C26 C25 C24 118.2(4)
C26 C25 H25 119.8
C24 C25 H25 121.9
C9 C8 C7 118.7(4)
C9 C8 H8 119.8
C7 C8 H8 121.5
C36 C35 C40 121.3(4)
C36 C35 N41 118.5(3)
C40 C35 N41 120.1(4)
C30 C31 C32 118.0(4)
C30 C31 H31 122.3
C32 C31 H31 119.7
C15 C14 C13 122.7(3)
C15 C14 H14 117.1
C13 C14 H14 120.2
C32 C33 C34 118.5(4)
C32 C33 H33 120.0
C34 C33 H33 121.5
C29 C30 C31 119.7(4)
C29 C30 H30 119.7
C31 C30 H30 120.6
C23 C24 C25 119.8(4)
C23 C24 H24 119.7
C25 C24 H24 120.4
C6 C5 N42 122.3(3)
C6 C5 C4 119.9(4)
N42 C5 C4 117.8(3)
C26 C27 C28 118.6(4)
C26 C27 H27 121.2
C28 C27 H27 120.1
C29 C34 C33 119.6(4)
C29 C34 H34 120.0
C33 C34 H34 120.4
C39 C37 C36 119.0(4)
C39 C37 H37 119.8
C36 C37 H37 121.2
C40 C38 C39 119.3(4)
C40 C38 H38 119.9
C39 C38 H38 120.8
F47 B44 F46 110.8(4)
F47 B44 F48 108.5(4)
F46 B44 F48 109.4(4)
F47 B44 F45 109.4(4)
F46 B44 F45 109.6(4)
F48 B44 F45 109.2(4)

loop_
_geom_bond_atom_site_label_1
_geom_bond_atom_site_label_2
_geom_bond_distance
Br1 C32 1.914(4)
Br2 C26 1.909(4)
Br3 C39 1.894(4)
N43 C16 1.397(5)
N43 C9 1.403(5)
N43 C29 1.447(5)
F45 B44 1.411(6)
N42 C5 1.389(5)
N42 C22 1.392(5)
N42 C23 1.447(5)
C4 C10 1.410(5)
C4 C9 1.413(5)
C4 C5 1.439(5)
F47 B44 1.376(6)
C17 C18 1.411(5)
C17 C10 1.415(5)
C17 C22 1.421(5)
C32 C33 1.367(6)
C32 C31 1.402(6)
C21 C22 1.387(6)
C21 C20 1.390(6)
C21 H21 0.9600
F46 B44 1.387(6)
C29 C30 1.387(6)
C29 C34 1.391(6)
C13 C14 1.391(6)
C13 C12 1.402(5)
C13 H13 0.9599
C40 C38 1.372(6)
C40 C35 1.383(6)
C40 H40 0.9601
C9 C8 1.391(5)
C20 C19 1.392(5)
C20 H20 0.9600
C16 C15 1.392(5)
C16 C11 1.426(5)
C18 C19 1.402(5)
C18 N41 1.404(5)
C11 C10 1.392(5)
C11 C12 1.418(5)
N41 C12 1.385(5)
N41 C35 1.451(5)
C15 C14 1.377(5)
C15 H15 0.9600
C23 C24 1.381(6)
C23 C28 1.393(6)
F48 B44 1.389(6)
C19 H19 0.9600
C7 C6 1.394(6)
C7 C8 1.394(5)
C7 H7 0.9600
C6 C5 1.380(5)
C6 H6 0.9600
C39 C38 1.382(7)
C39 C37 1.383(7)
C28 C27 1.390(6)
C28 H28 0.9600
C26 C27 1.383(6)
C26 C25 1.392(6)
C36 C35 1.382(5)
C36 C37 1.395(6)
C36 H36 0.9601
C25 C24 1.400(6)
C25 H25 0.9600
C8 H8 0.9599
C31 C30 1.388(6)
C31 H31 0.9601
C14 H14 0.9600
C33 C34 1.393(6)
C33 H33 0.9600
C30 H30 0.9601
C24 H24 0.9600
C27 H27 0.9600
C34 H34 0.9599
C37 H37 0.9599
C38 H38 0.9599
